data_7011393
loop_
_publ_author_name
'Bowmaker, Graham A.'
'Boyd, Sue E.'
'Hanna, John V.'
'Hart, Robert D.'
'Healy, Peter C.'
'Skelton, Brian W.'
'White, Allan H.'

_publ_section_title
;
 Structural and spectroscopic studies on three-coordinate complexes of
 copper(i) halides with tricyclohexylphosphine
;
_journal_issue 13
_journal_name_full 'Journal of the Chemical Society, Dalton Transactions'
_journal_page_first 2722
_journal_paper_doi 10.1039/b111121n
_journal_year 2002
_chemical_formula_sum 'C36 H66 Cu N O3 P2'
_chemical_formula_weight 686.42
_space_group_IT_number 15
_symmetry_cell_setting monoclinic
_symmetry_space_group_name_Hall '-C 2yc'
_symmetry_space_group_name_H-M 'C 1 2/c 1'
_cell_angle_alpha 90.00000
_cell_angle_beta 96.39(2)
_cell_angle_gamma 90.00000
_cell_formula_units_Z 4
_cell_length_a 18.201(5)
_cell_length_b 9.306(3)
_cell_length_c 22.167(6)
_cell_measurement_reflns_used 8
_cell_measurement_temperature 293
_cell_measurement_theta_max 23.1
_cell_measurement_theta_min 17.7
_cell_volume 3731.3(19)
_computing_cell_refinement 'Enraf Nonius software'
_computing_data_collection 'Enraf Nonius software'
_computing_data_reduction 'xtal DIFDAT SORTRF ADDREF ABSORB'
_computing_molecular_graphics xtal
_computing_publication_material 'xtal BONDLA CIFIO'
_computing_structure_refinement 'xtal CRYLSQ'
_computing_structure_solution xtal
_diffrn_ambient_temperature 293
_diffrn_measurement_device_type
;
CAD4 diffractometer
;
_diffrn_measurement_method '2\q-\w scans'
_diffrn_radiation_detector 'CCD area detector'
_diffrn_radiation_monochromator graphite
_diffrn_radiation_source 'sealed tube'
_diffrn_radiation_type 'Mo K\a'
_diffrn_radiation_wavelength .71073
_diffrn_reflns_av_R_equivalents .047
_diffrn_reflns_av_sigmaI/netI 0
_diffrn_reflns_limit_h_max 21
_diffrn_reflns_limit_h_min 0
_diffrn_reflns_limit_k_max 11
_diffrn_reflns_limit_k_min 0
_diffrn_reflns_limit_l_max 26
_diffrn_reflns_limit_l_min -26
_diffrn_reflns_number 3489
_diffrn_reflns_reduction_process 'equatorial monochr Lp'
_diffrn_reflns_theta_max 24.98
_diffrn_reflns_theta_min 1.85
_diffrn_standards_decay_% 0
_diffrn_standards_interval_time 60
_diffrn_standards_number 8
_exptl_absorpt_coefficient_mu .705
_exptl_absorpt_correction_T_max .88
_exptl_absorpt_correction_T_min .79
_exptl_absorpt_correction_type gaussian
_exptl_absorpt_process_details
;
XTAL absorb               
;
_exptl_crystal_colour colourless
_exptl_crystal_density_diffrn 1.222
_exptl_crystal_description prism
_exptl_crystal_F_000 1488
_exptl_crystal_size_max .4
_exptl_crystal_size_mid .4
_exptl_crystal_size_min .2
_refine_diff_density_max .398
_refine_diff_density_min -.334
_refine_ls_goodness_of_fit_all 1.729
_refine_ls_goodness_of_fit_ref 2.075
_refine_ls_hydrogen_treatment noref
_refine_ls_matrix_type full
_refine_ls_number_constraints 0
_refine_ls_number_parameters 204
_refine_ls_number_reflns 1997
_refine_ls_number_restraints 0
_refine_ls_R_factor_all .075
_refine_ls_R_factor_gt .045
_refine_ls_shift/su_max .0003
_refine_ls_shift/su_mean .00004
_refine_ls_structure_factor_coef F
_refine_ls_weighting_scheme sigma
_refine_ls_wR_factor_all .051
_refine_ls_wR_factor_ref .047
_reflns_d_resolution_high .842
_reflns_d_resolution_low 11.015
_reflns_limit_h_max 21
_reflns_limit_h_min 0
_reflns_limit_k_max 11
_reflns_limit_k_min 0
_reflns_limit_l_max 26
_reflns_limit_l_min -26
_reflns_number_gt 2000
_reflns_number_total 3268
_reflns_threshold_expression 'I    > 3.00 sig(I   )'
_cod_data_source_file b111121n.txt
_cod_data_source_block cuno3pcy2
_cod_original_sg_symbol_Hall -c_2yc
_cod_original_sg_symbol_H-M C_1_2/c_1
_cod_original_formula_sum 'C36 H66 Cu1 N1 O3 P2'
_cod_database_code 7011393

loop_
_symmetry_equiv_pos_as_xyz
+x,+y,+z
-x,+y,1/2-z
-x,-y,-z
+x,-y,1/2+z
1/2+x,1/2+y,+z
1/2-x,1/2+y,1/2-z
1/2-x,1/2-y,-z
1/2+x,1/2-y,1/2+z

loop_
_atom_site_label
_atom_site_fract_x
_atom_site_fract_y
_atom_site_fract_z
_atom_site_U_iso_or_equiv
_atom_site_adp_type
_atom_site_calc_flag
_atom_site_calc_attached_atom
_atom_site_occupancy
_atom_site_disorder_assembly
_atom_site_disorder_group
Cu .00000 .21437(9) .25000 .0482(5) Uani ? ? 1.00000 ? ?
O1 .0435(3) -.0023(5) .2236(2) .111(4) Uani ? ? 1.00000 ? ?
N1 -.0177(12) -.0776(9) .2453(15) .080(11) Uani ? ? .50000 ? ?
O2 .0348(6) -.1988(8) .2544(9) .159(10) Uani ? ? .50000 ? ?
P .05868(6) .29688(13) .33761(5) .0466(7) Uani ? ? 1.00000 ? ?
C11 .0017(2) .4143(4) .38047(18) .050(3) Uani ? ? 1.00000 ? ?
C12 -.0179(3) .5550(5) .3468(2) .071(3) Uani ? ? 1.00000 ? ?
C13 -.0657(3) .6512(5) .3817(2) .083(4) Uani ? ? 1.00000 ? ?
C14 -.1346(3) .5757(6) .3973(2) .086(4) Uani ? ? 1.00000 ? ?
C15 -.1156(3) .4358(6) .4311(3) .086(4) Uani ? ? 1.00000 ? ?
C16 -.0685(3) .3392(5) .3952(2) .071(3) Uani ? ? 1.00000 ? ?
C21 .0871(3) .1512(5) .3918(2) .070(3) Uani ? ? 1.00000 ? ?
C22 .1081(3) .1848(6) .4572(2) .096(4) Uani ? ? 1.00000 ? ?
C23 .1179(5) .0485(9) .4962(3) .178(7) Uani ? ? 1.00000 ? ?
C24 .1590(5) -.0623(8) .4732(3) .147(7) Uani ? ? 1.00000 ? ?
C25 .1410(4) -.0938(6) .4094(3) .127(5) Uani ? ? 1.00000 ? ?
C26 .1327(4) .0432(7) .3697(3) .127(5) Uani ? ? 1.00000 ? ?
C31 .1398(2) .4075(5) .3252(2) .056(3) Uani ? ? 1.00000 ? ?
C32 .1917(3) .3360(6) .2860(2) .081(4) Uani ? ? 1.00000 ? ?
C33 .2505(3) .4358(7) .2684(2) .098(4) Uani ? ? 1.00000 ? ?
C34 .2923(3) .5036(7) .3220(3) .094(4) Uani ? ? 1.00000 ? ?
C35 .2426(3) .5774(6) .3603(3) .092(4) Uani ? ? 1.00000 ? ?
C36 .1825(3) .4795(6) .3798(2) .076(3) Uani ? ? 1.00000 ? ?
H11 .02948 .43911 .41945 .06100 Uiso ? ? 1.00000 ? ?
H12a .02736 .60542 .33795 .08560 Uiso ? ? 1.00000 ? ?
H12b -.04425 .53448 .30698 .08560 Uiso ? ? 1.00000 ? ?
H13a -.03567 .68080 .41928 .10100 Uiso ? ? 1.00000 ? ?
H13b -.07718 .74019 .35955 .10100 Uiso ? ? 1.00000 ? ?
H14a -.16239 .64030 .42068 .10400 Uiso ? ? 1.00000 ? ?
H14b -.16545 .55713 .35980 .10400 Uiso ? ? 1.00000 ? ?
H15a -.08881 .45574 .47059 .10600 Uiso ? ? 1.00000 ? ?
H15b -.16086 .38642 .43963 .10600 Uiso ? ? 1.00000 ? ?
H16a -.05727 .25024 .41680 .08660 Uiso ? ? 1.00000 ? ?
H16b -.09821 .31261 .35742 .08660 Uiso ? ? 1.00000 ? ?
H21 .03906 .10178 .39509 .08720 Uiso ? ? 1.00000 ? ?
H22a .15516 .23490 .46066 .11400 Uiso ? ? 1.00000 ? ?
H22b .07286 .24987 .47179 .11400 Uiso ? ? 1.00000 ? ?
H23a .13600 .07069 .53712 .22100 Uiso ? ? 1.00000 ? ?
H23b .06688 .00837 .49867 .22100 Uiso ? ? 1.00000 ? ?
H24a .21053 -.03154 .47878 .18300 Uiso ? ? 1.00000 ? ?
H24b .15635 -.14887 .49657 .18300 Uiso ? ? 1.00000 ? ?
H25a .17682 -.15855 .39506 .15500 Uiso ? ? 1.00000 ? ?
H25b .09379 -.14529 .40409 .15500 Uiso ? ? 1.00000 ? ?
H26a .18177 .08562 .36769 .15100 Uiso ? ? 1.00000 ? ?
H26b .11501 .01978 .32745 .15100 Uiso ? ? 1.00000 ? ?
H31 .11769 .49000 .30177 .06860 Uiso ? ? 1.00000 ? ?
H32a .21386 .25347 .30682 .09929 Uiso ? ? 1.00000 ? ?
H32b .16353 .29778 .24870 .09929 Uiso ? ? 1.00000 ? ?
H33a .28427 .38170 .24515 .12200 Uiso ? ? 1.00000 ? ?
H33b .22871 .50856 .24250 .12200 Uiso ? ? 1.00000 ? ?
H34a .32159 .42989 .34686 .11600 Uiso ? ? 1.00000 ? ?
H34b .33102 .56855 .30964 .11600 Uiso ? ? 1.00000 ? ?
H35a .27181 .62156 .39453 .11000 Uiso ? ? 1.00000 ? ?
H35b .22042 .65599 .33571 .11000 Uiso ? ? 1.00000 ? ?
H36a .20434 .40449 .40735 .09100 Uiso ? ? 1.00000 ? ?
H36b .14901 .53183 .40340 .09100 Uiso ? ? 1.00000 ? ?

loop_
_atom_site_aniso_label
_atom_site_aniso_U_11
_atom_site_aniso_U_22
_atom_site_aniso_U_33
_atom_site_aniso_U_12
_atom_site_aniso_U_13
_atom_site_aniso_U_23
Cu .0561(5) .0439(5) .0433(5) .00000 .0007(4) .00000
O1 .133(4) .106(4) .101(4) .039(3) .041(3) .011(3)
N1 .11(2) .052(5) .069(10) .026(8) -.005(14) -.008(8)
O2 .30(2) .039(4) .151(9) .011(7) .057(18) -.006(7)
P .0553(7) .0407(7) .0421(7) .0045(6) -.0013(6) -.0023(6)
C11 .059(3) .047(3) .044(3) .008(2) -.001(2) -.002(2)
C12 .087(4) .054(3) .073(3) .019(3) .017(3) .007(3)
C13 .096(4) .058(3) .098(4) .028(3) .020(3) .002(3)
C14 .080(4) .089(4) .087(4) .033(3) .006(3) -.012(3)
C15 .077(4) .088(4) .096(4) .013(3) .027(3) -.006(4)
C16 .071(3) .061(3) .082(4) .008(3) .015(3) -.001(3)
C21 .104(4) .059(3) .046(3) .030(3) .002(3) .002(2)
C22 .145(5) .087(4) .052(3) .044(4) -.002(3) .010(3)
C23 .303(11) .166(8) .067(4) .146(8) .037(6) .047(5)
C24 .214(9) .122(7) .101(6) .077(6) -.004(6) .037(5)
C25 .195(8) .065(4) .115(6) .061(4) -.013(5) .005(4)
C26 .199(7) .105(5) .075(4) .087(5) .005(4) .010(4)
C31 .056(3) .054(3) .056(3) .002(2) -.004(2) -.006(2)
C32 .080(4) .087(4) .078(4) -.015(3) .024(3) -.022(3)
C33 .085(4) .135(6) .080(4) -.036(4) .028(4) -.009(4)
C34 .071(4) .094(5) .118(5) -.016(4) .016(4) .012(4)
C35 .083(4) .071(4) .120(5) -.020(3) -.006(4) -.022(4)
C36 .078(4) .074(4) .074(4) -.012(3) .003(3) -.019(3)

loop_
_atom_type_symbol
_atom_type_description
_atom_type_oxidation_number
_atom_type_number_in_cell
_atom_type_scat_dispersion_real
_atom_type_scat_dispersion_imag
_atom_type_scat_source
C ? 0 144 .002 .002 'Int. Tables Vol IV Tables 2.2B and 2.3.1'
H ? 0 264 0 0 'Int. Tables Vol IV Tables 2.2B and 2.3.1'
Cu ? 0 4 .263 1.266 'Int. Tables Vol IV Tables 2.2B and 2.3.1'
N ? 0 4 .004 .003 'Int. Tables Vol IV Tables 2.2B and 2.3.1'
O ? 0 12 .008 .006 'Int. Tables Vol IV Tables 2.2B and 2.3.1'
P ? 0 8 .09 .095 'Int. Tables Vol IV Tables 2.2B and 2.3.1'

loop_
_diffrn_attenuator_code
_diffrn_attenuator_scale
? ?

loop_
_geom_angle_atom_site_label_1
_geom_angle_atom_site_label_2
_geom_angle_atom_site_label_3
_geom_angle_site_symmetry_1
_geom_angle_site_symmetry_2
_geom_angle_site_symmetry_3
_geom_angle
_geom_angle_publ_flag
O1 Cu P . . . 112.44(11) ?
O1 Cu O1 . . 2 54.38(17) ?
O1 Cu P . . 2 103.11(11) ?
P Cu O1 . . 2 103.11(11) ?
P Cu P . . 2 140.00(6) ?
O1 Cu P 2 . 2 112.44(11) ?
Cu O1 N1 . . . 92.4(7) ?
Cu O1 O2 . . . 134.0(6) ?
Cu O1 N1 . . 2 102.4(10) ?
N1 O1 O2 . . . 48.5(7) ?
N1 O1 N1 . . 2 25.9(15) ?
O2 O1 N1 . . 2 31.8(11) ?
O1 N1 O2 . . . 84.5(13) ?
O1 N1 O1 . . 2 107.0(9) ?
O1 N1 N1 . . 2 49(3) ?
O1 N1 O2 . . 2 133(2) ?
O2 N1 O1 . . 2 134(3) ?
O2 N1 N1 . . 2 50.0(12) ?
O2 N1 O2 . . 2 55.5(8) ?
O1 N1 N1 2 . 2 106(4) ?
O1 N1 O2 2 . 2 118(2) ?
N1 N1 O2 2 . 2 104.6(17) ?
O1 O2 N1 . . . 47.0(9) ?
O1 O2 N1 . . 2 30.3(15) ?
O1 O2 O2 . . 2 93.7(8) ?
N1 O2 N1 . . 2 25.4(12) ?
N1 O2 O2 . . 2 49.8(8) ?
N1 O2 O2 2 . 2 74.7(12) ?
Cu P C11 . . . 114.09(13) ?
Cu P C21 . . . 112.53(15) ?
Cu P C31 . . . 111.90(14) ?
C11 P C21 . . . 103.5(2) ?
C11 P C31 . . . 104.6(2) ?
C21 P C31 . . . 109.7(2) ?
P C11 C12 . . . 111.7(3) ?
P C11 C16 . . . 111.9(3) ?
P C11 H11 . . . 109.3(3) ?
C12 C11 C16 . . . 110.0(4) ?
C12 C11 H11 . . . 107.3 ?
C16 C11 H11 . . . 106.4 ?
C11 C12 C13 . . . 111.8(4) ?
C11 C12 H12a . . . 110.5 ?
C11 C12 H12b . . . 109.8 ?
C13 C12 H12a . . . 111.1 ?
C13 C12 H12b . . . 108.9 ?
H12a C12 H12b . . . 104.5 ?
C12 C13 C14 . . . 112.3(4) ?
C12 C13 H13a . . . 107.5 ?
C12 C13 H13b . . . 110.3 ?
C14 C13 H13a . . . 109.5 ?
C14 C13 H13b . . . 112.0 ?
H13a C13 H13b . . . 104.9 ?
C13 C14 C15 . . . 111.1(4) ?
C13 C14 H14a . . . 109.2 ?
C13 C14 H14b . . . 107.8 ?
C15 C14 H14a . . . 111.6 ?
C15 C14 H14b . . . 110.5 ?
H14a C14 H14b . . . 106.5 ?
C14 C15 C16 . . . 110.9(5) ?
C14 C15 H15a . . . 110.2 ?
C14 C15 H15b . . . 110.2 ?
C16 C15 H15a . . . 109.2 ?
C16 C15 H15b . . . 110.9 ?
H15a C15 H15b . . . 105.4 ?
C11 C16 C15 . . . 112.0(4) ?
C11 C16 H16a . . . 111.3 ?
C11 C16 H16b . . . 109.3 ?
C15 C16 H16a . . . 110.2 ?
C15 C16 H16b . . . 107.8 ?
H16a C16 H16b . . . 105.9 ?
P C21 C22 . . . 120.1(4) ?
P C21 C26 . . . 115.2(4) ?
P C21 H21 . . . 101.7 ?
C22 C21 C26 . . . 112.7(5) ?
C22 C21 H21 . . . 99.0 ?
C26 C21 H21 . . . 104.4 ?
C21 C22 C23 . . . 112.1(5) ?
C21 C22 H22a . . . 107.7 ?
C21 C22 H22b . . . 110.4 ?
C23 C22 H22a . . . 107.9 ?
C23 C22 H22b . . . 111.8 ?
H22a C22 H22b . . . 106.7 ?
C22 C23 C24 . . . 115.9(6) ?
C22 C23 H23a . . . 111.3 ?
C22 C23 H23b . . . 106.7 ?
C24 C23 H23a . . . 111.3 ?
C24 C23 H23b . . . 106.2 ?
H23a C23 H23b . . . 104.6 ?
C23 C24 C25 . . . 115.6(7) ?
C23 C24 H24a . . . 106.5 ?
C23 C24 H24b . . . 111.1 ?
C25 C24 H24a . . . 107.0 ?
C25 C24 H24b . . . 109.7 ?
H24a C24 H24b . . . 106.5 ?
C24 C25 C26 . . . 112.8(5) ?
C24 C25 H25a . . . 111.1 ?
C24 C25 H25b . . . 108.5 ?
C26 C25 H25a . . . 110.6 ?
C26 C25 H25b . . . 107.8 ?
H25a C25 H25b . . . 105.6 ?
C21 C26 C25 . . . 114.1(5) ?
C21 C26 H26a . . . 107.4 ?
C21 C26 H26b . . . 110.1 ?
C25 C26 H26a . . . 109.0 ?
C25 C26 H26b . . . 111.2 ?
H26a C26 H26b . . . 104.5 ?
P C31 C32 . . . 113.8(3) ?
P C31 C36 . . . 118.2(3) ?
P C31 H31 . . . 103.1 ?
C32 C31 C36 . . . 110.8(4) ?
C32 C31 H31 . . . 106.6 ?
C36 C31 H31 . . . 102.6 ?
C31 C32 C33 . . . 112.8(4) ?
C31 C32 H32a . . . 109.4 ?
C31 C32 H32b . . . 109.9 ?
C33 C32 H32a . . . 110.3 ?
C33 C32 H32b . . . 108.9 ?
H32a C32 H32b . . . 105.3 ?
C32 C33 C34 . . . 112.0(5) ?
C32 C33 H33a . . . 109.0 ?
C32 C33 H33b . . . 109.7 ?
C34 C33 H33a . . . 110.1 ?
C34 C33 H33b . . . 109.0 ?
H33a C33 H33b . . . 106.9 ?
C33 C34 C35 . . . 111.5(5) ?
C33 C34 H34a . . . 110.2 ?
C33 C34 H34b . . . 110.9 ?
C35 C34 H34a . . . 109.1 ?
C35 C34 H34b . . . 112.0 ?
H34a C34 H34b . . . 102.8 ?
C34 C35 C36 . . . 113.0(5) ?
C34 C35 H35a . . . 109.2 ?
C34 C35 H35b . . . 105.7 ?
C36 C35 H35a . . . 112.3 ?
C36 C35 H35b . . . 110.1 ?
H35a C35 H35b . . . 106.1 ?
C31 C36 C35 . . . 110.9(4) ?
C31 C36 H36a . . . 108.5 ?
C31 C36 H36b . . . 110.6 ?
C35 C36 H36a . . . 110.4 ?
C35 C36 H36b . . . 111.4 ?
H36a C36 H36b . . . 104.8 ?

loop_
_geom_bond_atom_site_label_1
_geom_bond_atom_site_label_2
_geom_bond_site_symmetry_1
_geom_bond_site_symmetry_2
_geom_bond_distance
_geom_bond_publ_flag
Cu O1 . . 2.267(5) ?
Cu P . . 2.2450(11) ?
Cu O1 . 2 2.267(5) ?
Cu P . 2 2.2450(11) ?
O1 N1 . . 1.44(2) ?
O1 O2 . . 1.965(11) ?
O1 N1 . 2 1.12(3) ?
N1 O2 . . 1.478(18) ?
N1 N1 . 2 .65(3) ?
N1 O2 . 2 1.170(13) ?
O2 O2 . 2 1.262(16) ?
P C11 . . 1.842(4) ?
P C21 . . 1.846(5) ?
P C31 . . 1.845(4) ?
C11 C12 . . 1.530(6) ?
C11 C16 . . 1.522(7) ?
C11 H11 . . .979 ?
C12 C13 . . 1.519(8) ?
C12 H12a . . .986 ?
C12 H12b . . .976 ?
C13 C14 . . 1.511(8) ?
C13 H13a . . .984 ?
C13 H13b . . .973 ?
C14 C15 . . 1.524(8) ?
C14 H14a . . .972 ?
C14 H14b . . .964 ?
C15 C16 . . 1.526(8) ?
C15 H15a . . .970 ?
C15 H15b . . .980 ?
C16 H16a . . .966 ?
C16 H16b . . .977 ?
C21 C22 . . 1.492(9) ?
C21 C26 . . 1.425(9) ?
C21 H21 . . .997 ?
C22 C23 . . 1.534(10) ?
C22 H22a . . .971 ?
C22 H22b . . .963 ?
C23 C24 . . 1.403(12) ?
C23 H23a . . .952 ?
C23 H23b . . 1.007 ?
C24 C25 . . 1.446(10) ?
C24 H24a . . .975 ?
C24 H24b . . .962 ?
C25 C26 . . 1.548(9) ?
C25 H25a . . .968 ?
C25 H25b . . .980 ?
C26 H26a . . .982 ?
C26 H26b . . .980 ?
C31 C32 . . 1.507(7) ?
C31 C36 . . 1.521(6) ?
C31 H31 . . .987 ?
C32 C33 . . 1.500(8) ?
C32 H32a . . .961 ?
C32 H32b . . .990 ?
C33 C34 . . 1.479(8) ?
C33 H33a . . .984 ?
C33 H33b . . .947 ?
C34 C35 . . 1.477(9) ?
C34 H34a . . .996 ?
C34 H34b . . .990 ?
C35 C36 . . 1.523(8) ?
C35 H35a . . .969 ?
C35 H35b . . .972 ?
C36 H36a . . .981 ?
C36 H36b . . .976 ?

loop_
_geom_hbond_atom_site_label_D
_geom_hbond_atom_site_label_H
_geom_hbond_atom_site_label_A
_geom_hbond_site_symmetry_D
_geom_hbond_site_symmetry_H
_geom_hbond_site_symmetry_A
_geom_hbond_distance_DH
_geom_hbond_distance_HA
_geom_hbond_distance_DA
_geom_hbond_angle_DHA
_geom_hbond_publ_flag
? ? ? ? ? ? ? ? ? ? ?

loop_
_geom_torsion_atom_site_label_1
_geom_torsion_atom_site_label_2
_geom_torsion_atom_site_label_3
_geom_torsion_atom_site_label_4
_geom_torsion_site_symmetry_1
_geom_torsion_site_symmetry_2
_geom_torsion_site_symmetry_3
_geom_torsion_site_symmetry_4
_geom_torsion
_geom_torsion_publ_flag
? ? ? ? ? ? ? ? ? ?
